data_4036082
loop_
_publ_author_name
'Smirnov, Alexander Yu'
'Zaitseva, Elvira R.'
'Belozerova, Olga A.'
'Alekseyev, Roman S.'
'Baleeva, Nadezhda S.'
'Zagudaylova, Marina B.'
'Mikhaylov, Andrey A.'
'Baranov, Mikhail S.'

_publ_section_title
;
 Nitroacetic esters in the regioselective synthesis of
 isoxazole-3,5-dicarboxylic acids derivatives.
;
_journal_name_full 'The Journal of organic chemistry'
_journal_paper_doi 10.1021/acs.joc.9b02427
_journal_year 2019
_chemical_formula_moiety 'C19 H22 N2 O6'
_chemical_formula_sum 'C19 H22 N2 O6'
_chemical_formula_weight 374.38
_space_group_crystal_system monoclinic
_space_group_IT_number 14
_space_group_name_Hall '-P 2ybc'
_space_group_name_H-M_alt 'P 1 21/c 1'
_atom_sites_solution_hydrogens geom
_audit_creation_method SHELXL-2014/6
_cell_angle_alpha 90
_cell_angle_beta 103.9280(10)
_cell_angle_gamma 90
_cell_formula_units_Z 4
_cell_length_a 13.3302(6)
_cell_length_b 7.7379(4)
_cell_length_c 18.5526(9)
_cell_measurement_reflns_used 3802
_cell_measurement_temperature 120(2)
_cell_measurement_theta_max 30
_cell_measurement_theta_min 3
_cell_volume 1857.40(16)
_computing_cell_refinement 'APEX2 (Bruker, 2005)'
_computing_data_collection 'APEX2 (Bruker, 2005)'
_computing_data_reduction 'APEX2 (Bruker, 2005)'
_computing_molecular_graphics 'SHELXL-2014/6 (Sheldrick, 2014)'
_computing_publication_material 'SHELXL-2014/6 (Sheldrick, 2014)'
_computing_structure_refinement 'SHELXL-2014/6 (Sheldrick, 2014)'
_computing_structure_solution 'APEX2 (Bruker, 2005)'
_diffrn_ambient_temperature 120(2)
_diffrn_measured_fraction_theta_full 0.999
_diffrn_measured_fraction_theta_max 1.000
_diffrn_measurement_device_type 'Bruker APEX2 DUO CCD area detector'
_diffrn_measurement_method 'phi and omega scans'
_diffrn_radiation_type MoK\a
_diffrn_radiation_wavelength 0.71073
_diffrn_reflns_av_R_equivalents 0.0322
_diffrn_reflns_av_unetI/netI 0.0251
_diffrn_reflns_Laue_measured_fraction_full 0.999
_diffrn_reflns_Laue_measured_fraction_max 1.000
_diffrn_reflns_limit_h_max 18
_diffrn_reflns_limit_h_min -18
_diffrn_reflns_limit_k_max 10
_diffrn_reflns_limit_k_min -10
_diffrn_reflns_limit_l_max 25
_diffrn_reflns_limit_l_min -25
_diffrn_reflns_number 22389
_diffrn_reflns_point_group_measured_fraction_full 0.999
_diffrn_reflns_point_group_measured_fraction_max 1.000
_diffrn_reflns_theta_full 25.242
_diffrn_reflns_theta_max 29.000
_diffrn_reflns_theta_min 2.262
_exptl_absorpt_coefficient_mu 0.100
_exptl_absorpt_correction_T_max 0.7461
_exptl_absorpt_correction_T_min 0.6474
_exptl_absorpt_correction_type multi-scan
_exptl_absorpt_process_details 'APEX2 (Bruker, 2005)'
_exptl_crystal_colour colorless
_exptl_crystal_density_diffrn 1.339
_exptl_crystal_description prism
_exptl_crystal_F_000 792
_exptl_crystal_size_max 0.350
_exptl_crystal_size_mid 0.250
_exptl_crystal_size_min 0.250
_refine_diff_density_max 0.345
_refine_diff_density_min -0.276
_refine_diff_density_rms 0.055
_refine_ls_extinction_method none
_refine_ls_goodness_of_fit_ref 1.004
_refine_ls_hydrogen_treatment constr
_refine_ls_matrix_type full
_refine_ls_number_parameters 247
_refine_ls_number_reflns 4943
_refine_ls_number_restraints 0
_refine_ls_restrained_S_all 1.004
_refine_ls_R_factor_all 0.0495
_refine_ls_R_factor_gt 0.0395
_refine_ls_shift/su_max 0.000
_refine_ls_shift/su_mean 0.000
_refine_ls_structure_factor_coef Fsqd
_refine_ls_weighting_details 'w=1/[\s^2^(Fo^2^)+(0.1000P)^2^] where P=(Fo^2^+2Fc^2^)/3'
_refine_ls_weighting_scheme calc
_refine_ls_wR_factor_gt 0.1221
_refine_ls_wR_factor_ref 0.1343
_reflns_Friedel_coverage 0.000
_reflns_number_gt 4099
_reflns_number_total 4943
_reflns_threshold_expression 'I > 2\s(I)'
_cod_data_source_file jo9b02427_si_002.cif
_cod_data_source_block o23
_cod_original_sg_symbol_H-M 'P 21/c'
_cod_database_code 4036082
_shelx_space_group_comment
;
The symmetry employed for this shelxl refinement is uniquely defined
by the following loop, which should always be used as a source of
symmetry information in preference to the above space-group names.
They are only intended as comments.
;
_shelx_estimated_absorpt_t_min 0.966
_shelx_estimated_absorpt_t_max 0.975
_shelxl_version_number 2014/6

loop_
_space_group_symop_operation_xyz
'x, y, z'
'-x, y+1/2, -z+1/2'
'-x, -y, -z'
'x, -y-1/2, z-1/2'

loop_
_atom_site_label
_atom_site_type_symbol
_atom_site_fract_x
_atom_site_fract_y
_atom_site_fract_z
_atom_site_U_iso_or_equiv
_atom_site_adp_type
_atom_site_occupancy
_atom_site_site_symmetry_order
_atom_site_calc_flag
_atom_site_refinement_flags_posn
_atom_site_refinement_flags_adp
N1 N 0.04741(7) 0.38503(12) 0.41789(5) 0.0171(2) Uani 1 1 d . .
N2 N 0.31559(7) 0.77546(12) 0.43773(5) 0.0158(2) Uani 1 1 d . .
O1 O 0.10848(6) 0.48542(10) 0.38294(4) 0.01728(18) Uani 1 1 d . .
O2 O 0.29235(7) 0.57172(11) 0.34629(4) 0.0234(2) Uani 1 1 d . .
O3 O 0.35469(7) 1.13321(11) 0.45999(5) 0.0256(2) Uani 1 1 d . .
O4 O -0.03478(6) 0.20451(11) 0.51813(5) 0.02166(19) Uani 1 1 d . .
O5 O 0.11088(6) 0.26322(11) 0.60643(4) 0.01974(19) Uani 1 1 d . .
O6 O 0.48800(6) 0.65745(12) 0.76382(4) 0.0236(2) Uani 1 1 d . .
C1 C 0.19393(8) 0.53739(13) 0.43456(6) 0.0139(2) Uani 1 1 d . .
C2 C 0.19279(8) 0.47361(13) 0.50293(6) 0.0134(2) Uani 1 1 d . .
C3 C 0.09758(8) 0.37812(13) 0.48833(6) 0.0143(2) Uani 1 1 d . .
C4 C 0.27138(8) 0.63197(14) 0.40234(6) 0.0149(2) Uani 1 1 d . .
C5 C 0.28473(8) 0.86541(14) 0.49845(6) 0.0169(2) Uani 1 1 d . .
H5A H 0.3395 0.8534 0.5449 0.020 Uiso 1 1 calc R U
H5B H 0.2204 0.8138 0.5066 0.020 Uiso 1 1 calc R U
C6 C 0.26725(9) 1.05606(14) 0.47841(7) 0.0226(2) Uani 1 1 d . .
H6A H 0.2067 1.0674 0.4357 0.027 Uiso 1 1 calc R U
H6B H 0.2516 1.1187 0.5209 0.027 Uiso 1 1 calc R U
C7 C 0.37840(10) 1.04714(16) 0.39803(7) 0.0251(3) Uani 1 1 d . .
H7A H 0.4387 1.1035 0.3855 0.030 Uiso 1 1 calc R U
H7B H 0.3190 1.0571 0.3544 0.030 Uiso 1 1 calc R U
C8 C 0.40236(8) 0.85736(15) 0.41512(6) 0.0194(2) Uani 1 1 d . .
H8A H 0.4144 0.7986 0.3705 0.023 Uiso 1 1 calc R U
H8B H 0.4659 0.8466 0.4555 0.023 Uiso 1 1 calc R U
C9 C 0.04905(8) 0.27141(13) 0.53835(6) 0.0158(2) Uani 1 1 d . .
C10 C 0.07110(9) 0.17518(16) 0.66441(6) 0.0221(2) Uani 1 1 d . .
H10A H -0.0062 0.1768 0.6506 0.027 Uiso 1 1 calc R U
C11 C 0.10898(11) -0.00967(16) 0.66968(8) 0.0311(3) Uani 1 1 d . .
H11A H 0.0845 -0.0701 0.7086 0.047 Uiso 1 1 calc R U
H11B H 0.1847 -0.0109 0.6819 0.047 Uiso 1 1 calc R U
H11C H 0.0823 -0.0679 0.6220 0.047 Uiso 1 1 calc R U
C12 C 0.11032(11) 0.27982(18) 0.73415(7) 0.0311(3) Uani 1 1 d . .
H12A H 0.0837 0.2307 0.7746 0.047 Uiso 1 1 calc R U
H12B H 0.0867 0.3996 0.7253 0.047 Uiso 1 1 calc R U
H12C H 0.1860 0.2771 0.7478 0.047 Uiso 1 1 calc R U
C13 C 0.27113(8) 0.50751(13) 0.57293(6) 0.0137(2) Uani 1 1 d . .
C14 C 0.24206(8) 0.58488(14) 0.63326(6) 0.0156(2) Uani 1 1 d . .
H14A H 0.1710 0.6042 0.6311 0.019 Uiso 1 1 calc R U
C15 C 0.31637(8) 0.63325(14) 0.69607(6) 0.0170(2) Uani 1 1 d . .
H15A H 0.2963 0.6857 0.7367 0.020 Uiso 1 1 calc R U
C16 C 0.42132(8) 0.60449(14) 0.69940(6) 0.0163(2) Uani 1 1 d . .
C17 C 0.45175(8) 0.52758(14) 0.64019(6) 0.0156(2) Uani 1 1 d . .
H17A H 0.5228 0.5080 0.6425 0.019 Uiso 1 1 calc R U
C18 C 0.37573(8) 0.47963(13) 0.57708(6) 0.0146(2) Uani 1 1 d . .
H18A H 0.3958 0.4272 0.5364 0.017 Uiso 1 1 calc R U
C19 C 0.59600(8) 0.62523(17) 0.77203(7) 0.0236(3) Uani 1 1 d . .
H19A H 0.6350 0.6718 0.8197 0.035 Uiso 1 1 calc R U
H19B H 0.6190 0.6814 0.7315 0.035 Uiso 1 1 calc R U
H19C H 0.6079 0.5004 0.7706 0.035 Uiso 1 1 calc R U

loop_
_atom_site_aniso_label
_atom_site_aniso_U_11
_atom_site_aniso_U_22
_atom_site_aniso_U_33
_atom_site_aniso_U_23
_atom_site_aniso_U_13
_atom_site_aniso_U_12
N1 0.0164(4) 0.0165(4) 0.0185(5) -0.0008(3) 0.0044(3) -0.0014(3)
N2 0.0167(4) 0.0157(4) 0.0163(4) -0.0010(3) 0.0066(3) -0.0007(3)
O1 0.0164(4) 0.0198(4) 0.0146(4) -0.0018(3) 0.0016(3) -0.0022(3)
O2 0.0253(4) 0.0286(5) 0.0189(4) -0.0076(3) 0.0103(3) -0.0049(3)
O3 0.0297(5) 0.0166(4) 0.0307(5) -0.0008(3) 0.0074(4) -0.0037(3)
O4 0.0157(4) 0.0224(4) 0.0261(4) 0.0008(3) 0.0035(3) -0.0032(3)
O5 0.0169(4) 0.0231(4) 0.0188(4) 0.0049(3) 0.0033(3) -0.0027(3)
O6 0.0150(4) 0.0358(5) 0.0178(4) -0.0104(3) -0.0001(3) 0.0008(3)
C1 0.0135(5) 0.0132(4) 0.0141(5) -0.0030(3) 0.0017(4) 0.0014(4)
C2 0.0133(5) 0.0118(4) 0.0151(5) -0.0018(3) 0.0034(4) 0.0022(4)
C3 0.0135(5) 0.0127(5) 0.0163(5) -0.0022(4) 0.0030(4) 0.0018(4)
C4 0.0147(5) 0.0170(5) 0.0125(5) 0.0004(4) 0.0022(4) 0.0020(4)
C5 0.0181(5) 0.0153(5) 0.0184(5) -0.0038(4) 0.0068(4) 0.0006(4)
C6 0.0220(6) 0.0154(5) 0.0300(6) -0.0014(4) 0.0058(5) 0.0028(4)
C7 0.0300(6) 0.0237(6) 0.0216(6) 0.0018(4) 0.0063(5) -0.0063(5)
C8 0.0182(5) 0.0219(5) 0.0194(5) -0.0009(4) 0.0072(4) -0.0040(4)
C9 0.0150(5) 0.0124(5) 0.0201(5) 0.0000(4) 0.0046(4) 0.0029(4)
C10 0.0185(5) 0.0263(6) 0.0221(6) 0.0086(4) 0.0060(4) -0.0013(5)
C11 0.0354(7) 0.0220(6) 0.0340(7) 0.0070(5) 0.0046(6) -0.0040(5)
C12 0.0410(8) 0.0309(7) 0.0235(6) 0.0057(5) 0.0119(5) 0.0015(6)
C13 0.0147(5) 0.0124(4) 0.0134(5) 0.0006(3) 0.0020(4) 0.0000(4)
C14 0.0137(5) 0.0165(5) 0.0171(5) -0.0006(4) 0.0045(4) 0.0006(4)
C15 0.0176(5) 0.0188(5) 0.0153(5) -0.0029(4) 0.0053(4) 0.0007(4)
C16 0.0164(5) 0.0173(5) 0.0142(5) -0.0023(4) 0.0014(4) -0.0009(4)
C17 0.0128(5) 0.0168(5) 0.0169(5) -0.0003(4) 0.0031(4) 0.0012(4)
C18 0.0156(5) 0.0139(5) 0.0144(5) -0.0009(3) 0.0041(4) 0.0015(4)
C19 0.0151(5) 0.0302(6) 0.0226(6) -0.0063(5) -0.0010(4) 0.0016(4)

loop_
_atom_type_symbol
_atom_type_description
_atom_type_scat_dispersion_real
_atom_type_scat_dispersion_imag
_atom_type_scat_source
C C 0.0033 0.0016 'International Tables Vol C Tables 4.2.6.8 and 6.1.1.4'
H H 0.0000 0.0000 'International Tables Vol C Tables 4.2.6.8 and 6.1.1.4'
N N 0.0061 0.0033 'International Tables Vol C Tables 4.2.6.8 and 6.1.1.4'
O O 0.0106 0.0060 'International Tables Vol C Tables 4.2.6.8 and 6.1.1.4'

loop_
_geom_angle_atom_site_label_1
_geom_angle_atom_site_label_2
_geom_angle_atom_site_label_3
_geom_angle
C3 N1 O1 105.68(8)
C4 N2 C5 126.44(9)
C4 N2 C8 119.88(9)
C5 N2 C8 113.68(8)
C1 O1 N1 108.73(8)
C6 O3 C7 110.53(9)
C9 O5 C10 117.64(8)
C16 O6 C19 117.73(8)
O1 C1 C2 110.65(9)
O1 C1 C4 113.77(9)
C2 C1 C4 135.13(10)
C1 C2 C3 102.57(9)
C1 C2 C13 126.00(10)
C3 C2 C13 131.37(10)
N1 C3 C2 112.36(9)
N1 C3 C9 116.38(9)
C2 C3 C9 131.24(9)
O2 C4 N2 124.09(10)
O2 C4 C1 117.98(9)
N2 C4 C1 117.92(9)
N2 C5 C6 109.08(9)
N2 C5 H5A 109.9
C6 C5 H5A 109.9
N2 C5 H5B 109.9
C6 C5 H5B 109.9
H5A C5 H5B 108.3
O3 C6 C5 112.24(9)
O3 C6 H6A 109.2
C5 C6 H6A 109.2
O3 C6 H6B 109.2
C5 C6 H6B 109.2
H6A C6 H6B 107.9
O3 C7 C8 111.02(9)
O3 C7 H7A 109.4
C8 C7 H7A 109.4
O3 C7 H7B 109.4
C8 C7 H7B 109.4
H7A C7 H7B 108.0
N2 C8 C7 109.68(9)
N2 C8 H8A 109.7
C7 C8 H8A 109.7
N2 C8 H8B 109.7
C7 C8 H8B 109.7
H8A C8 H8B 108.2
O4 C9 O5 126.10(10)
O4 C9 C3 123.29(10)
O5 C9 C3 110.61(9)
O5 C10 C12 105.44(10)
O5 C10 C11 108.11(10)
C12 C10 C11 114.25(10)
O5 C10 H10A 109.6
C12 C10 H10A 109.6
C11 C10 H10A 109.6
C10 C11 H11A 109.5
C10 C11 H11B 109.5
H11A C11 H11B 109.5
C10 C11 H11C 109.5
H11A C11 H11C 109.5
H11B C11 H11C 109.5
C10 C12 H12A 109.5
C10 C12 H12B 109.5
H12A C12 H12B 109.5
C10 C12 H12C 109.5
H12A C12 H12C 109.5
H12B C12 H12C 109.5
C18 C13 C14 119.09(9)
C18 C13 C2 120.38(9)
C14 C13 C2 120.20(9)
C15 C14 C13 120.44(10)
C15 C14 H14A 119.8
C13 C14 H14A 119.8
C14 C15 C16 119.81(10)
C14 C15 H15A 120.1
C16 C15 H15A 120.1
O6 C16 C17 124.41(9)
O6 C16 C15 114.95(9)
C17 C16 C15 120.64(9)
C16 C17 C18 118.86(10)
C16 C17 H17A 120.6
C18 C17 H17A 120.6
C13 C18 C17 121.16(10)
C13 C18 H18A 119.4
C17 C18 H18A 119.4
O6 C19 H19A 109.5
O6 C19 H19B 109.5
H19A C19 H19B 109.5
O6 C19 H19C 109.5
H19A C19 H19C 109.5
H19B C19 H19C 109.5

loop_
_geom_bond_atom_site_label_1
_geom_bond_atom_site_label_2
_geom_bond_distance
N1 C3 1.3181(13)
N1 O1 1.3930(12)
N2 C4 1.3509(14)
N2 C5 1.4648(13)
N2 C8 1.4659(13)
O1 C1 1.3606(12)
O2 C4 1.2316(13)
O3 C6 1.4225(15)
O3 C7 1.4281(14)
O4 C9 1.2066(13)
O5 C9 1.3332(13)
O5 C10 1.4753(13)
O6 C16 1.3693(12)
O6 C19 1.4326(13)
C1 C2 1.3645(15)
C1 C4 1.5021(15)
C2 C3 1.4369(14)
C2 C13 1.4809(14)
C3 C9 1.5001(15)
C5 C6 1.5255(15)
C5 H5A 0.9900
C5 H5B 0.9900
C6 H6A 0.9900
C6 H6B 0.9900
C7 C8 1.5199(17)
C7 H7A 0.9900
C7 H7B 0.9900
C8 H8A 0.9900
C8 H8B 0.9900
C10 C12 1.5092(18)
C10 C11 1.5122(18)
C10 H10A 1.0000
C11 H11A 0.9800
C11 H11B 0.9800
C11 H11C 0.9800
C12 H12A 0.9800
C12 H12B 0.9800
C12 H12C 0.9800
C13 C18 1.3945(14)
C13 C14 1.4036(14)
C14 C15 1.3869(14)
C14 H14A 0.9500
C15 C16 1.4031(15)
C15 H15A 0.9500
C16 C17 1.3928(14)
C17 C18 1.4016(14)
C17 H17A 0.9500
C18 H18A 0.9500
C19 H19A 0.9800
C19 H19B 0.9800
C19 H19C 0.9800

loop_
_geom_torsion_atom_site_label_1
_geom_torsion_atom_site_label_2
_geom_torsion_atom_site_label_3
_geom_torsion_atom_site_label_4
_geom_torsion
C3 N1 O1 C1 -0.60(11)
N1 O1 C1 C2 0.65(11)
N1 O1 C1 C4 174.14(8)
O1 C1 C2 C3 -0.42(11)
C4 C1 C2 C3 -171.96(11)
O1 C1 C2 C13 -177.90(9)
C4 C1 C2 C13 10.57(19)
O1 N1 C3 C2 0.34(11)
O1 N1 C3 C9 -178.13(8)
C1 C2 C3 N1 0.04(11)
C13 C2 C3 N1 177.32(10)
C1 C2 C3 C9 178.22(10)
C13 C2 C3 C9 -4.51(18)
C5 N2 C4 O2 171.61(10)
C8 N2 C4 O2 -7.36(16)
C5 N2 C4 C1 -10.12(15)
C8 N2 C4 C1 170.92(9)
O1 C1 C4 O2 -44.80(13)
C2 C1 C4 O2 126.55(13)
O1 C1 C4 N2 136.82(9)
C2 C1 C4 N2 -51.83(17)
C4 N2 C5 C6 -127.14(11)
C8 N2 C5 C6 51.88(12)
C7 O3 C6 C5 59.65(12)
N2 C5 C6 O3 -54.57(12)
C6 O3 C7 C8 -59.91(12)
C4 N2 C8 C7 125.99(10)
C5 N2 C8 C7 -53.10(12)
O3 C7 C8 N2 55.94(12)
C10 O5 C9 O4 -4.70(16)
C10 O5 C9 C3 174.98(9)
N1 C3 C9 O4 -5.35(15)
C2 C3 C9 O4 176.53(11)
N1 C3 C9 O5 174.96(9)
C2 C3 C9 O5 -3.16(15)
C9 O5 C10 C12 -141.78(10)
C9 O5 C10 C11 95.63(11)
C1 C2 C13 C18 -52.53(15)
C3 C2 C13 C18 130.76(12)
C1 C2 C13 C14 120.82(12)
C3 C2 C13 C14 -55.89(15)
C18 C13 C14 C15 0.13(16)
C2 C13 C14 C15 -173.30(10)
C13 C14 C15 C16 -0.08(17)
C19 O6 C16 C17 -2.63(17)
C19 O6 C16 C15 177.45(10)
C14 C15 C16 O6 179.87(10)
C14 C15 C16 C17 -0.05(17)
O6 C16 C17 C18 -179.79(10)
C15 C16 C17 C18 0.13(16)
C14 C13 C18 C17 -0.06(15)
C2 C13 C18 C17 173.37(9)
C16 C17 C18 C13 -0.07(16)
